data_7209375
loop_
_publ_author_name
'Mandt, J.'
'Krebs, B.'

_publ_section_title
;
 Zur Kenntnis des Argyrodit-Strukturtyps: die Kristallstruktur von Ag8 Si
 S6
;
_journal_name_full
;
Zeitschrift fuer Naturforschung, Teil B. Anorganische Chemie, Organische
 Chemie (2,1947-32,1977)
;
_journal_page_first 373
_journal_page_last 379
_journal_volume 32
_journal_year 1977
_chemical_formula_sum 'Ag8 S6 Si'
_chemical_name_systematic 'Ag8 (Si S4) S2'
_space_group_IT_number 33
_symmetry_space_group_name_Hall 'P 2c -2n'
_symmetry_space_group_name_H-M 'P n a 21'
_cell_angle_alpha 90
_cell_angle_beta 90
_cell_angle_gamma 90
_cell_formula_units_Z 4
_cell_length_a 15.024
_cell_length_b 7.428
_cell_length_c 10.533
_cell_volume 1175.465
_citation_journal_id_ASTM ZENBAX
_cod_data_source_file silver3-x_292.cif
_cod_data_source_block Ag8S6Si1
_cod_original_formula_sum 'Ag8 S6 Si1'
_cod_database_code 7209375

loop_
_symmetry_equiv_pos_as_xyz
x,y,z
-x,-y,z+1/2
-x+1/2,y+1/2,z+1/2
x+1/2,-y+1/2,z

loop_
_atom_site_label
_atom_site_type_symbol
_atom_site_fract_x
_atom_site_fract_y
_atom_site_fract_z
_atom_site_occupancy
_atom_site_U_iso_or_equiv
S2 S-2 0.11402 0.689 0.0162 1 0.0
S5 S-2 0.37779 0.5057 -0.0883 1 0.0
S4 S-2 0.48998 0.2709 0.1469 1 0.0
S1 S-2 0.37732 0.7337 0.2762 1 0.0
Ag8 Ag+1 0.23992 0.8862 -0.0134 1 0.0
Ag6 Ag+1 0.07835 0.9063 0.1873 1 0.0
Ag4 Ag+1 0.42862 0.4371 0.3597 1 0.0
S3 S-2 0.26415 0.2665 0.149 1 0.0
Ag7 Ag+1 0.43633 0.7731 0.0408 1 0.0
S6 S-2 0.37234 0.0431 -0.0896 1 0.0
Ag5 Ag+1 0.27632 0.0067 0.302 1 0.0
Ag3 Ag+1 0.22786 0.6138 0.197 1 0.0
Si1 Si+4 0.3765 0.2706 0.0273 1 0.0
Ag1 Ag+1 0.1269 0.2807 0 1 0.0
Ag2 Ag+1 0.48422 0.9922 0.2771 1 0.0
